data_7703584
loop_
_publ_author_name
'Wu, Xiao-Yuan'
'Zhang, Hai-Long'
'Wang, Sa-Sa'
'Wu, Weiming'
'Lin, Lang'
'Jiang, Xiao-Yu'
'Lu, Can-Zhong'

_publ_section_title
;
 Polyoxometalate-based room-temperature phosphorescent materials induced
 by anion-\p interactions.
;
_journal_issue 11
_journal_name_full 'Dalton transactions (Cambridge, England : 2003)'
_journal_page_first 3408
_journal_page_last 3412
_journal_paper_doi 10.1039/d0dt00159g
_journal_volume 49
_journal_year 2020
_chemical_formula_moiety 'C67 H101 Eu N10 O62 Si W12'
_chemical_formula_sum 'C67 H101 Eu N10 O62 Si W12'
_chemical_formula_weight 4424.82
_space_group_crystal_system triclinic
_space_group_IT_number 2
_space_group_name_Hall '-P 1'
_space_group_name_H-M_alt 'P -1'
_atom_sites_solution_hydrogens mixed
_audit_creation_method SHELXL-2018/1
_audit_update_record
;
2020-01-08 deposited with the CCDC.	2020-02-20 downloaded from the CCDC.
;
_cell_angle_alpha 62.578(3)
_cell_angle_beta 88.041(2)
_cell_angle_gamma 87.902(2)
_cell_formula_units_Z 2
_cell_length_a 13.4518(3)
_cell_length_b 20.4208(6)
_cell_length_c 21.0413(5)
_cell_measurement_reflns_used 20497
_cell_measurement_temperature 99.98(13)
_cell_measurement_theta_max 70.3740
_cell_measurement_theta_min 5.2590
_cell_volume 5126.1(3)
_computing_structure_refinement 'SHELXL-2018/1 (Sheldrick, 2018)'
_diffrn_ambient_temperature 99.98(13)
_diffrn_detector_area_resol_mean 16.2083
_diffrn_measured_fraction_theta_full 0.998
_diffrn_measured_fraction_theta_max 0.983
_diffrn_measurement_device_type 'SuperNova, Dual, Cu at home/near, Eos'
_diffrn_measurement_method '\w scans'
_diffrn_radiation_type CuK\a
_diffrn_radiation_wavelength 1.54178
_diffrn_reflns_av_R_equivalents 0.0563
_diffrn_reflns_av_unetI/netI 0.0588
_diffrn_reflns_Laue_measured_fraction_full 0.998
_diffrn_reflns_Laue_measured_fraction_max 0.983
_diffrn_reflns_limit_h_max 16
_diffrn_reflns_limit_h_min -13
_diffrn_reflns_limit_k_max 21
_diffrn_reflns_limit_k_min -24
_diffrn_reflns_limit_l_max 25
_diffrn_reflns_limit_l_min -25
_diffrn_reflns_number 46500
_diffrn_reflns_point_group_measured_fraction_full 0.998
_diffrn_reflns_point_group_measured_fraction_max 0.983
_diffrn_reflns_theta_full 67.679
_diffrn_reflns_theta_max 70.621
_diffrn_reflns_theta_min 4.015
_diffrn_source 'micro-focus sealed X-ray tube'
_exptl_absorpt_coefficient_mu 29.466
_exptl_absorpt_correction_T_max 1.00000
_exptl_absorpt_correction_T_min 0.32842
_exptl_absorpt_correction_type multi-scan
_exptl_absorpt_process_details
;
CrysAlisPro 1.171.39.46 (Rigaku Oxford Diffraction, 2018)
Empirical absorption correction using spherical harmonics,
 implemented in SCALE3 ABSPACK scaling algorithm.
;
_exptl_crystal_colour yellowish
_exptl_crystal_density_diffrn 2.867
_exptl_crystal_description block
_exptl_crystal_F_000 4068
_exptl_crystal_size_max 0.120
_exptl_crystal_size_mid 0.120
_exptl_crystal_size_min 0.100
_refine_diff_density_max 2.373
_refine_diff_density_min -2.049
_refine_diff_density_rms 0.282
_refine_ls_extinction_method none
_refine_ls_goodness_of_fit_ref 1.027
_refine_ls_hydrogen_treatment constr
_refine_ls_matrix_type full
_refine_ls_number_parameters 1388
_refine_ls_number_reflns 19332
_refine_ls_number_restraints 0
_refine_ls_restrained_S_all 1.027
_refine_ls_R_factor_all 0.0541
_refine_ls_R_factor_gt 0.0472
_refine_ls_shift/su_max 0.001
_refine_ls_shift/su_mean 0.000
_refine_ls_structure_factor_coef Fsqd
_refine_ls_weighting_details 'w=1/[\s^2^(Fo^2^)+(0.0733P)^2^] where P=(Fo^2^+2Fc^2^)/3'
_refine_ls_weighting_scheme calc
_refine_ls_wR_factor_gt 0.1186
_refine_ls_wR_factor_ref 0.1252
_reflns_Friedel_coverage 0.000
_reflns_number_gt 16866
_reflns_number_total 19332
_reflns_threshold_expression 'I > 2\s(I)'
_cod_data_source_file d0dt00159g2.cif
_cod_data_source_block Eu
_cod_depositor_comments 'Adding full bibliography for 7703577--7703585.cif.'
_cod_database_code 7703584
_shelx_shelxl_version_number 2018/1
_shelx_space_group_comment
;
The symmetry employed for this shelxl refinement is uniquely defined
by the following loop, which should always be used as a source of
symmetry information in preference to the above space-group names.
They are only intended as comments.
;
_shelx_estimated_absorpt_t_min 0.126
_shelx_estimated_absorpt_t_max 0.157

loop_
_space_group_symop_operation_xyz
'x, y, z'
'-x, -y, -z'

loop_
_atom_site_label
_atom_site_type_symbol
_atom_site_fract_x
_atom_site_fract_y
_atom_site_fract_z
_atom_site_U_iso_or_equiv
_atom_site_adp_type
_atom_site_occupancy
_atom_site_site_symmetry_order
_atom_site_calc_flag
_atom_site_refinement_flags_posn
_atom_site_refinement_flags_adp
_atom_site_refinement_flags_occupancy
_atom_site_disorder_assembly
_atom_site_disorder_group
Eu1 Eu 0.18972(5) 0.03093(3) 1.54903(3) 0.03674(14) Uani 1 1 d . . . . .
Si1 Si 0.20465(17) 0.31426(11) 0.80718(11) 0.0264(4) Uani 1 1 d . . . . .
W1 W 0.10427(3) 0.21498(2) 0.72669(2) 0.02996(9) Uani 1 1 d . . . . .
W2 W -0.01577(3) 0.21212(2) 0.87016(2) 0.03059(9) Uani 1 1 d . . . . .
W3 W 0.33928(3) 0.15473(2) 0.82616(2) 0.03074(9) Uani 1 1 d . . . . .
W4 W -0.02001(3) 0.36649(2) 0.71187(2) 0.03064(9) Uani 1 1 d . . . . .
W5 W 0.08485(3) 0.31671(2) 0.95717(2) 0.03123(9) Uani 1 1 d . . . . .
W6 W 0.41919(3) 0.41821(2) 0.73239(2) 0.03168(9) Uani 1 1 d . . . . .
W7 W 0.33094(3) 0.32455(2) 0.65224(2) 0.03032(9) Uani 1 1 d . . . . .
W8 W 0.07539(3) 0.47147(2) 0.80046(2) 0.03162(10) Uani 1 1 d . . . . .
W9 W 0.20826(3) 0.47526(2) 0.64104(2) 0.03181(10) Uani 1 1 d . . . . .
W10 W 0.21916(3) 0.14936(2) 0.97064(2) 0.03158(10) Uani 1 1 d . . . . .
W11 W 0.42411(3) 0.24920(2) 0.90686(2) 0.03199(10) Uani 1 1 d . . . . .
W12 W 0.28898(3) 0.41766(2) 0.89014(2) 0.03214(10) Uani 1 1 d . . . . .
O1 O 0.2727(4) 0.2423(3) 0.8591(3) 0.0288(12) Uani 1 1 d . . . . .
O2 O 0.1042(5) 0.2866(3) 0.7864(3) 0.0306(12) Uani 1 1 d . . . . .
O3 O 0.2673(5) 0.3652(3) 0.7344(3) 0.0315(12) Uani 1 1 d . . . . .
O4 O 0.1743(4) 0.3633(3) 0.8479(3) 0.0322(13) Uani 1 1 d . . . . .
O5 O 0.1660(5) 0.2306(3) 0.9838(3) 0.0311(12) Uani 1 1 d . . . . .
O6 O 0.5288(5) 0.4639(3) 0.7174(3) 0.0385(14) Uani 1 1 d . . . . .
O7 O 0.4378(5) 0.3745(3) 0.6689(3) 0.0341(13) Uani 1 1 d . . . . .
O8 O 0.3500(5) 0.1755(3) 0.9847(3) 0.0355(13) Uani 1 1 d . . . . .
O9 O 0.1807(5) 0.5566(3) 0.5662(3) 0.0379(14) Uani 1 1 d . . . . .
O10 O 0.4452(5) 0.1791(3) 0.8695(3) 0.0328(13) Uani 1 1 d . . . . .
O11 O 0.1949(5) 0.3684(3) 0.9675(3) 0.0340(13) Uani 1 1 d . . . . .
O12 O -0.1126(5) 0.1594(3) 0.9198(3) 0.0381(14) Uani 1 1 d . . . . .
O13 O 0.0070(5) 0.5515(3) 0.7772(3) 0.0397(15) Uani 1 1 d . . . . .
O14 O -0.1203(5) 0.4118(4) 0.6609(4) 0.0405(15) Uani 1 1 d . . . . .
O15 O 0.0029(5) 0.2744(3) 0.9131(3) 0.0331(13) Uani 1 1 d . . . . .
O16 O 0.3596(5) 0.3255(3) 0.9223(3) 0.0333(13) Uani 1 1 d . . . . .
O17 O 0.1886(5) 0.4919(3) 0.8421(3) 0.0347(13) Uani 1 1 d . . . . .
O18 O -0.0042(5) 0.4191(3) 0.7660(3) 0.0329(13) Uani 1 1 d . . . . .
O19 O 0.0863(5) 0.4217(3) 0.6541(3) 0.0329(13) Uani 1 1 d . . . . .
O20 O 0.3582(5) 0.4614(4) 0.9257(4) 0.0409(15) Uani 1 1 d . . . . .
O21 O 0.3939(5) 0.0835(3) 0.8140(3) 0.0356(13) Uani 1 1 d . . . . .
O22 O 0.1557(5) 0.4956(3) 0.7154(3) 0.0308(12) Uani 1 1 d . . . . .
O23 O 0.5352(5) 0.2417(4) 0.9466(4) 0.0412(15) Uani 1 1 d . . . . .
O24 O 0.1965(5) 0.0757(3) 1.0533(3) 0.0369(14) Uani 1 1 d . . . . .
O25 O 0.0257(5) 0.4120(3) 0.8953(3) 0.0340(13) Uani 1 1 d . . . . .
O26 O 0.2697(4) 0.4184(3) 0.5969(3) 0.0305(12) Uani 1 1 d . . . . .
O27 O 0.3570(5) 0.4436(3) 0.8008(3) 0.0341(13) Uani 1 1 d . . . . .
O28 O -0.0866(5) 0.2915(3) 0.7943(3) 0.0334(13) Uani 1 1 d . . . . .
O29 O 0.3821(5) 0.3082(3) 0.5853(3) 0.0352(13) Uani 1 1 d . . . . .
O30 O 0.0110(5) 0.1709(3) 0.8053(3) 0.0331(13) Uani 1 1 d . . . . .
O31 O 0.0077(5) 0.2933(3) 0.6804(3) 0.0330(13) Uani 1 1 d . . . . .
O32 O 0.3391(5) 0.4948(3) 0.6600(3) 0.0332(13) Uani 1 1 d . . . . .
O33 O 0.0844(5) 0.1635(3) 0.6831(3) 0.0364(13) Uani 1 1 d . . . . .
O34 O 0.0193(5) 0.2956(4) 1.0356(3) 0.0382(14) Uani 1 1 d . . . . .
O35 O 0.4515(5) 0.3263(3) 0.8117(3) 0.0325(12) Uani 1 1 d . . . . .
O36 O 0.2034(5) 0.2798(3) 0.6664(3) 0.0334(13) Uani 1 1 d . . . . .
O37 O 0.2799(5) 0.1005(3) 0.9208(3) 0.0341(13) Uani 1 1 d . . . . .
O38 O 0.2079(5) 0.1605(3) 0.7898(3) 0.0312(12) Uani 1 1 d . . . . .
O39 O 0.0961(5) 0.1567(3) 0.9242(3) 0.0335(13) Uani 1 1 d . . . . .
O40 O 0.3680(5) 0.2376(3) 0.7363(3) 0.0301(12) Uani 1 1 d . . . . .
O41 O 0.2580(6) -0.0104(4) 1.6688(4) 0.0463(16) Uani 1 1 d . . . . .
O42 O 0.3365(6) -0.0468(4) 1.5970(4) 0.0514(18) Uani 1 1 d . . . . .
O43 O 0.3622(5) -0.1208(4) 1.9127(4) 0.0400(14) Uani 1 1 d . . . . .
O44 O 0.6405(6) 0.0129(4) 1.8141(4) 0.0460(16) Uani 1 1 d . . . . .
O45 O 0.3001(5) 0.1013(4) 1.4452(4) 0.0440(16) Uani 1 1 d . . . . .
O46 O 0.2756(6) 0.1410(4) 1.5262(4) 0.0465(17) Uani 1 1 d . . . . .
O47 O 0.5793(5) 0.3162(4) 1.4689(4) 0.0391(14) Uani 1 1 d . . . . .
O48 O 0.2942(5) 0.4516(3) 1.3825(3) 0.0371(14) Uani 1 1 d . . . . .
O49 O 0.0773(5) 0.0997(4) 1.4573(3) 0.0400(15) Uani 1 1 d . . . . .
O50 O 0.0377(6) 0.2182(4) 1.4218(4) 0.0503(18) Uani 1 1 d . . . . .
O51 O -0.0844(5) 0.2998(4) 1.1705(4) 0.0432(15) Uani 1 1 d . . . . .
O52 O 0.2302(6) 0.3838(4) 1.1398(4) 0.0467(16) Uani 1 1 d . . . . .
O61 O 0.0741(6) -0.0626(5) 1.6084(4) 0.060(2) Uani 1 1 d . . . . .
H61D H 0.076416 -0.090623 1.653309 0.072 Uiso 1 1 d R U . . .
H61E H 0.027296 -0.076433 1.591609 0.072 Uiso 1 1 d R U . . .
O62 O 0.0783(6) 0.0829(5) 1.6069(4) 0.058(2) Uani 1 1 d . . . . .
H62D H 0.094412 0.109641 1.625894 0.070 Uiso 1 1 d R U . . .
H62E H 0.018802 0.069461 1.619894 0.070 Uiso 1 1 d R U . . .
O63 O 0.1971(6) -0.0394(4) 1.4852(4) 0.0481(17) Uani 1 1 d . . . . .
H63D H 0.230248 -0.027093 1.446447 0.058 Uiso 1 1 d R U . . .
H63E H 0.175958 -0.082693 1.498967 0.058 Uiso 1 1 d R U . . .
O64 O 0.2941(6) -0.0202(4) 0.3659(4) 0.0508(18) Uani 1 1 d . . . . .
O65 O 0.3444(7) -0.3227(5) 0.9258(5) 0.069(2) Uani 1 1 d . . . . .
O66 O 0.7966(8) 0.2032(5) 0.5958(6) 0.079(3) Uani 1 1 d . . . . .
O71 O 0.2550(6) -0.1837(4) 0.8370(5) 0.061(2) Uani 1 1 d . . . . .
H71D H 0.281473 -0.158646 0.854565 0.073 Uiso 1 1 d R U . . .
H71E H 0.276353 -0.228096 0.859735 0.073 Uiso 1 1 d R U . . .
O72 O 0.0921(6) -0.1440(4) 0.7489(4) 0.0504(17) Uani 1 1 d . . . . .
H72E H 0.075294 -0.188713 0.765882 0.061 Uiso 1 1 d R U . . .
H72D H 0.144584 -0.143013 0.769822 0.061 Uiso 1 1 d R U . . .
O73 O -0.1094(9) 0.0588(7) 0.6674(6) 0.097(4) Uani 1 1 d . . . . .
H73E H -0.158695 0.036791 0.662367 0.117 Uiso 1 1 d R U . . .
H73D H -0.123915 0.104641 0.648477 0.117 Uiso 1 1 d R U . . .
N1 N 0.5045(6) -0.0568(4) 1.8658(4) 0.0351(16) Uani 1 1 d . . . . .
N2 N 0.4416(6) 0.3882(4) 1.4208(4) 0.0379(17) Uani 1 1 d . . . . .
N3 N 0.0745(6) 0.3388(4) 1.1516(4) 0.0378(17) Uani 1 1 d . . . . .
N4 N -0.2831(8) 0.2961(7) 1.3132(6) 0.064(3) Uani 1 1 d . . . . .
N5 N 0.7153(6) 0.3973(5) 0.8559(5) 0.045(2) Uani 1 1 d . . . . .
N6 N -0.0597(7) 0.0416(4) 1.1320(4) 0.0430(19) Uani 1 1 d . . . . .
N7 N -0.0670(6) 0.6435(4) 0.5253(4) 0.0347(16) Uani 1 1 d . . . . .
N8 N 0.4434(7) -0.0836(5) 0.3932(5) 0.051(2) Uani 1 1 d . . . . .
N9 N 0.5144(7) -0.3341(5) 0.9187(5) 0.047(2) Uani 1 1 d . . . . .
N10 N 0.7065(7) 0.2105(5) 0.6830(5) 0.050(2) Uani 1 1 d . . . . .
C1 C 0.3323(8) -0.0395(6) 1.6541(5) 0.041(2) Uani 1 1 d . . . . .
C2 C 0.4194(8) -0.0672(5) 1.7040(5) 0.041(2) Uani 1 1 d . . . . .
C3 C 0.4960(9) -0.1080(6) 1.6937(6) 0.049(2) Uani 1 1 d . . . . .
H3A H 0.495221 -0.119317 1.655701 0.058 Uiso 1 1 calc R U . . .
C4 C 0.5749(9) -0.1321(7) 1.7409(7) 0.056(3) Uani 1 1 d . . . . .
H4A H 0.626431 -0.160079 1.734289 0.067 Uiso 1 1 calc R U . . .
C5 C 0.5785(9) -0.1155(6) 1.7974(6) 0.049(2) Uani 1 1 d . . . . .
H5A H 0.632266 -0.130940 1.827983 0.059 Uiso 1 1 calc R U . . .
C6 C 0.5000(8) -0.0752(5) 1.8074(5) 0.040(2) Uani 1 1 d . . . . .
C7 C 0.4219(8) -0.0502(5) 1.7612(5) 0.040(2) Uani 1 1 d . . . . .
H7A H 0.370659 -0.022071 1.767985 0.048 Uiso 1 1 calc R U . . .
C8 C 0.4251(7) -0.0819(5) 1.9160(5) 0.0344(19) Uani 1 1 d . . . . .
C9 C 0.4264(7) -0.0579(5) 1.9724(5) 0.0343(19) Uani 1 1 d . . . . .
C10 C 0.5004(8) -0.0107(5) 1.9720(5) 0.037(2) Uani 1 1 d . . . . .
C11 C 0.5781(8) 0.0136(5) 1.9207(5) 0.039(2) Uani 1 1 d . . . . .
C12 C 0.5776(8) -0.0099(5) 1.8622(5) 0.040(2) Uani 1 1 d . . . . .
C13 C 0.3505(7) -0.0807(5) 2.0244(5) 0.0359(19) Uani 1 1 d . . . . .
H13A H 0.301150 -0.111319 2.024056 0.043 Uiso 1 1 calc R U . . .
C14 C 0.6504(7) 0.0568(5) 1.9225(5) 0.0365(19) Uani 1 1 d . . . . .
H14A H 0.701510 0.070999 1.888190 0.044 Uiso 1 1 calc R U . . .
C15 C 0.3065(8) 0.1502(5) 1.4648(5) 0.041(2) Uani 1 1 d . . . . .
C16 C 0.3456(7) 0.2244(5) 1.4138(6) 0.039(2) Uani 1 1 d . . . . .
C17 C 0.3426(8) 0.2480(5) 1.3404(5) 0.040(2) Uani 1 1 d . . . . .
H17A H 0.319016 0.217352 1.322888 0.048 Uiso 1 1 calc R U . . .
C18 C 0.3758(9) 0.3188(6) 1.2932(6) 0.049(2) Uani 1 1 d . . . . .
H18A H 0.374055 0.334842 1.244121 0.058 Uiso 1 1 calc R U . . .
C19 C 0.4110(8) 0.3650(5) 1.3186(5) 0.042(2) Uani 1 1 d . . . . .
H19A H 0.433641 0.411642 1.287110 0.051 Uiso 1 1 calc R U . . .
C20 C 0.4117(7) 0.3402(5) 1.3923(5) 0.0353(19) Uani 1 1 d . . . . .
C21 C 0.3793(7) 0.2707(5) 1.4394(5) 0.0362(19) Uani 1 1 d . . . . .
H21A H 0.380243 0.255014 1.488500 0.043 Uiso 1 1 calc R U . . .
C22 C 0.5295(7) 0.3690(5) 1.4615(5) 0.0369(19) Uani 1 1 d . . . . .
C23 C 0.5522(7) 0.4177(5) 1.4937(5) 0.0343(18) Uani 1 1 d . . . . .
C24 C 0.4868(7) 0.4780(5) 1.4845(5) 0.0352(19) Uani 1 1 d . . . . .
C25 C 0.4002(7) 0.4929(5) 1.4452(4) 0.0317(18) Uani 1 1 d . . . . .
C26 C 0.3737(7) 0.4439(5) 1.4130(4) 0.0310(17) Uani 1 1 d . . . . .
C27 C 0.6390(7) 0.4042(5) 1.5321(5) 0.0331(18) Uani 1 1 d . . . . .
H27A H 0.681311 0.365105 1.537061 0.040 Uiso 1 1 calc R U . . .
C28 C 0.3363(7) 0.5513(5) 1.4366(5) 0.0348(18) Uani 1 1 d . . . . .
H28A H 0.278381 0.560673 1.410679 0.042 Uiso 1 1 calc R U . . .
C29 C 0.0721(8) 0.1690(5) 1.4095(5) 0.040(2) Uani 1 1 d . . . . .
C30 C 0.1038(8) 0.1849(5) 1.3343(5) 0.039(2) Uani 1 1 d . . . . .
C31 C 0.1457(7) 0.1305(6) 1.3195(5) 0.042(2) Uani 1 1 d . . . . .
H31A H 0.159109 0.083789 1.356691 0.050 Uiso 1 1 calc R U . . .
C32 C 0.1682(8) 0.1456(5) 1.2483(5) 0.044(2) Uani 1 1 d . . . . .
H32A H 0.197033 0.109023 1.238562 0.052 Uiso 1 1 calc R U . . .
C33 C 0.1475(7) 0.2147(5) 1.1929(5) 0.041(2) Uani 1 1 d . . . . .
H33A H 0.161544 0.224889 1.145665 0.049 Uiso 1 1 calc R U . . .
C34 C 0.1052(8) 0.2691(5) 1.2087(5) 0.040(2) Uani 1 1 d . . . . .
C35 C 0.0836(8) 0.2551(5) 1.2790(5) 0.041(2) Uani 1 1 d . . . . .
H35A H 0.056197 0.291972 1.288792 0.049 Uiso 1 1 calc R U . . .
C36 C -0.0259(8) 0.3472(5) 1.1341(5) 0.038(2) Uani 1 1 d . . . . .
C37 C -0.0563(7) 0.4162(5) 1.0717(5) 0.0334(18) Uani 1 1 d . . . . .
C38 C 0.0147(7) 0.4685(5) 1.0315(5) 0.0329(18) Uani 1 1 d . . . . .
C39 C 0.1155(8) 0.4593(5) 1.0504(5) 0.037(2) Uani 1 1 d . . . . .
C40 C 0.1473(8) 0.3917(5) 1.1168(5) 0.039(2) Uani 1 1 d . . . . .
C41 C -0.1556(8) 0.4267(5) 1.0521(5) 0.037(2) Uani 1 1 d . . . . .
H41A H -0.202388 0.392065 1.079869 0.045 Uiso 1 1 calc R U . . .
C42 C 0.1848(8) 0.5100(5) 1.0098(5) 0.038(2) Uani 1 1 d . . . . .
H42A H 0.251057 0.502550 1.023193 0.046 Uiso 1 1 calc R U . . .
C61 C -0.3141(13) 0.3025(15) 1.2431(12) 0.132(10) Uani 1 1 d . . . . .
H61A H -0.384882 0.310498 1.238832 0.198 Uiso 1 1 calc R U . . .
H61B H -0.281364 0.343241 1.204819 0.198 Uiso 1 1 calc R U . . .
H61C H -0.296117 0.257763 1.240670 0.198 Uiso 1 1 calc R U . . .
C62 C -0.3104(10) 0.3644(7) 1.3169(8) 0.070(4) Uani 1 1 d . . . . .
H62A H -0.381435 0.371230 1.314843 0.106 Uiso 1 1 calc R U . . .
H62B H -0.287638 0.361205 1.360968 0.106 Uiso 1 1 calc R U . . .
H62C H -0.280104 0.405371 1.277254 0.106 Uiso 1 1 calc R U . . .
C63 C -0.1767(11) 0.2842(10) 1.3161(10) 0.093(5) Uani 1 1 d . . . . .
H63A H -0.160378 0.239283 1.313645 0.139 Uiso 1 1 calc R U . . .
H63B H -0.145620 0.324801 1.276505 0.139 Uiso 1 1 calc R U . . .
H63C H -0.153154 0.280635 1.360219 0.139 Uiso 1 1 calc R U . . .
C64 C -0.3390(11) 0.2350(7) 1.3687(9) 0.077(4) Uani 1 1 d . . . . .
H64A H -0.408923 0.246872 1.363348 0.115 Uiso 1 1 calc R U . . .
H64B H -0.325492 0.190946 1.363961 0.115 Uiso 1 1 calc R U . . .
H64C H -0.319150 0.227168 1.415122 0.115 Uiso 1 1 calc R U . . .
C65 C 0.6182(8) 0.4170(6) 0.8823(6) 0.049(2) Uani 1 1 d . . . . .
H65A H 0.576106 0.445080 0.842277 0.074 Uiso 1 1 calc R U . . .
H65B H 0.585504 0.372623 0.914908 0.074 Uiso 1 1 calc R U . . .
H65C H 0.631390 0.445787 0.906341 0.074 Uiso 1 1 calc R U . . .
C66 C 0.6966(8) 0.3508(6) 0.8199(6) 0.050(3) Uani 1 1 d . . . . .
H66A H 0.654042 0.377565 0.779851 0.074 Uiso 1 1 calc R U . . .
H66B H 0.758724 0.338878 0.803313 0.074 Uiso 1 1 calc R U . . .
H66C H 0.665179 0.306202 0.853235 0.074 Uiso 1 1 calc R U . . .
C67 C 0.7808(11) 0.3542(10) 0.9167(9) 0.095(6) Uani 1 1 d . . . . .
H67A H 0.794158 0.382698 0.941016 0.142 Uiso 1 1 calc R U . . .
H67B H 0.748656 0.309511 0.949333 0.142 Uiso 1 1 calc R U . . .
H67C H 0.842201 0.342188 0.899411 0.142 Uiso 1 1 calc R U . . .
C68 C 0.7627(10) 0.4670(7) 0.8019(8) 0.071(4) Uani 1 1 d . . . . .
H68A H 0.717872 0.493498 0.763209 0.107 Uiso 1 1 calc R U . . .
H68B H 0.777336 0.497179 0.824230 0.107 Uiso 1 1 calc R U . . .
H68C H 0.823187 0.455028 0.783551 0.107 Uiso 1 1 calc R U . . .
C69 C 0.0219(8) 0.0083(6) 1.1855(5) 0.048(2) Uani 1 1 d . . . . .
H69A H 0.015773 0.026728 1.220034 0.072 Uiso 1 1 calc R U . . .
H69B H 0.016838 -0.044392 1.209385 0.072 Uiso 1 1 calc R U . . .
H69C H 0.085356 0.021468 1.161170 0.072 Uiso 1 1 calc R U . . .
C70 C -0.0530(10) 0.0146(6) 1.0772(6) 0.052(3) Uani 1 1 d . . . . .
H70A H 0.010023 0.027474 1.052317 0.078 Uiso 1 1 calc R U . . .
H70B H -0.059040 -0.038105 1.100315 0.078 Uiso 1 1 calc R U . . .
H70C H -0.105682 0.036865 1.043694 0.078 Uiso 1 1 calc R U . . .
C71 C -0.0477(9) 0.1237(5) 1.0942(5) 0.046(3) Uani 1 1 d . . . . .
H71A H -0.051813 0.142451 1.128521 0.069 Uiso 1 1 calc R U . . .
H71B H 0.015831 0.135059 1.069887 0.069 Uiso 1 1 calc R U . . .
H71C H -0.099567 0.146200 1.059961 0.069 Uiso 1 1 calc R U . . .
C72 C -0.1585(8) 0.0212(5) 1.1707(6) 0.050(3) Uani 1 1 d . . . . .
H72A H -0.163165 0.038524 1.206050 0.075 Uiso 1 1 calc R U . . .
H72B H -0.211020 0.043490 1.137024 0.075 Uiso 1 1 calc R U . . .
H72C H -0.164378 -0.031479 1.193645 0.075 Uiso 1 1 calc R U . . .
C73 C -0.0545(8) 0.6118(5) 0.6051(5) 0.041(2) Uani 1 1 d . . . . .
H73A H 0.004212 0.580657 0.619087 0.062 Uiso 1 1 calc R U . . .
H73B H -0.048130 0.651308 0.617357 0.062 Uiso 1 1 calc R U . . .
H73C H -0.111526 0.583429 0.629604 0.062 Uiso 1 1 calc R U . . .
C74 C -0.1574(7) 0.6916(5) 0.5034(5) 0.040(2) Uani 1 1 d . . . . .
H74A H -0.151430 0.730939 0.515924 0.061 Uiso 1 1 calc R U . . .
H74B H -0.164822 0.711988 0.452544 0.061 Uiso 1 1 calc R U . . .
H74C H -0.214647 0.663206 0.527480 0.061 Uiso 1 1 calc R U . . .
C75 C 0.0216(8) 0.6895(5) 0.4867(5) 0.041(2) Uani 1 1 d . . . . .
H75A H 0.080982 0.659134 0.500290 0.061 Uiso 1 1 calc R U . . .
H75B H 0.013349 0.709908 0.435954 0.061 Uiso 1 1 calc R U . . .
H75C H 0.026691 0.728807 0.499373 0.061 Uiso 1 1 calc R U . . .
C76 C -0.0739(8) 0.5817(5) 0.5065(5) 0.042(2) Uani 1 1 d . . . . .
H76A H -0.014663 0.551183 0.521125 0.063 Uiso 1 1 calc R U . . .
H76B H -0.130691 0.552645 0.530617 0.063 Uiso 1 1 calc R U . . .
H76C H -0.080866 0.601427 0.455680 0.063 Uiso 1 1 calc R U . . .
C77 C 0.3635(8) -0.0524(6) 0.3527(6) 0.047(2) Uani 1 1 d . . . . .
H77A H 0.360739 -0.055606 0.310155 0.057 Uiso 1 1 calc R U . . .
C78 C 0.5212(10) -0.1221(7) 0.3724(7) 0.061(3) Uani 1 1 d . . . . .
H78A H 0.571805 -0.140524 0.408022 0.092 Uiso 1 1 calc R U . . .
H78B H 0.493028 -0.162598 0.368513 0.092 Uiso 1 1 calc R U . . .
H78C H 0.550075 -0.088609 0.327093 0.092 Uiso 1 1 calc R U . . .
C79 C 0.4557(11) -0.0823(8) 0.4617(6) 0.067(3) Uani 1 1 d . . . . .
H79A H 0.516946 -0.107181 0.482730 0.101 Uiso 1 1 calc R U . . .
H79B H 0.456979 -0.032043 0.453581 0.101 Uiso 1 1 calc R U . . .
H79C H 0.401067 -0.106723 0.493450 0.101 Uiso 1 1 calc R U . . .
C80 C 0.4300(8) -0.2993(6) 0.9222(7) 0.052(3) Uani 1 1 d . . . . .
H80A H 0.435408 -0.253871 0.921888 0.062 Uiso 1 1 calc R U . . .
C81 C 0.6107(8) -0.3015(6) 0.9127(6) 0.052(3) Uani 1 1 d . . . . .
H81A H 0.662276 -0.334422 0.910906 0.078 Uiso 1 1 calc R U . . .
H81B H 0.613565 -0.255392 0.869798 0.078 Uiso 1 1 calc R U . . .
H81C H 0.619811 -0.293301 0.953498 0.078 Uiso 1 1 calc R U . . .
C82 C 0.5132(10) -0.4049(6) 0.9176(7) 0.061(3) Uani 1 1 d . . . . .
H82A H 0.580235 -0.421466 0.915002 0.091 Uiso 1 1 calc R U . . .
H82B H 0.480949 -0.440461 0.960449 0.091 Uiso 1 1 calc R U . . .
H82C H 0.477591 -0.399480 0.876604 0.091 Uiso 1 1 calc R U . . .
C83 C 0.7170(9) 0.2169(6) 0.6185(7) 0.057(3) Uani 1 1 d . . . . .
H83A H 0.662470 0.232312 0.588615 0.068 Uiso 1 1 calc R U . . .
C84 C 0.6115(12) 0.2255(9) 0.7089(8) 0.084(5) Uani 1 1 d . . . . .
H84A H 0.617976 0.217905 0.757080 0.126 Uiso 1 1 calc R U . . .
H84B H 0.590841 0.275625 0.678785 0.126 Uiso 1 1 calc R U . . .
H84C H 0.562829 0.192752 0.707851 0.126 Uiso 1 1 calc R U . . .
C85 C 0.7858(11) 0.1863(10) 0.7346(9) 0.086(5) Uani 1 1 d . . . . .
H85A H 0.761322 0.185761 0.778223 0.128 Uiso 1 1 calc R U . . .
H85B H 0.808395 0.137582 0.744116 0.128 Uiso 1 1 calc R U . . .
H85C H 0.840030 0.219649 0.715523 0.128 Uiso 1 1 calc R U . . .
O74A O 0.1462(10) -0.1782(6) 1.5172(6) 0.052(4) Uani 0.64(2) 1 d . . P . .
O74B O 0.0872(19) -0.1332(12) 1.4607(12) 0.058(7) Uani 0.36(2) 1 d . . P . .

loop_
_atom_site_aniso_label
_atom_site_aniso_U_11
_atom_site_aniso_U_22
_atom_site_aniso_U_33
_atom_site_aniso_U_23
_atom_site_aniso_U_13
_atom_site_aniso_U_12
Eu1 0.0347(3) 0.0403(3) 0.0391(3) -0.0212(2) -0.0011(2) -0.0052(2)
Si1 0.0180(11) 0.0311(10) 0.0312(11) -0.0153(9) -0.0003(9) 0.0014(9)
W1 0.0228(2) 0.03508(18) 0.0346(2) -0.01827(15) -0.00038(15) -0.00062(15)
W2 0.0218(2) 0.03587(18) 0.0352(2) -0.01731(16) 0.00169(15) -0.00181(15)
W3 0.0239(2) 0.03387(18) 0.0358(2) -0.01737(16) -0.00091(16) 0.00253(15)
W4 0.0208(2) 0.03584(18) 0.0358(2) -0.01695(16) -0.00203(15) 0.00162(15)
W5 0.0253(2) 0.03628(18) 0.0347(2) -0.01871(16) 0.00109(16) 0.00061(16)
W6 0.0220(2) 0.03601(18) 0.0379(2) -0.01773(16) 0.00078(16) -0.00247(16)
W7 0.0223(2) 0.03569(18) 0.0339(2) -0.01694(16) 0.00173(15) -0.00034(15)
W8 0.0244(2) 0.03413(18) 0.0383(2) -0.01852(16) -0.00093(16) 0.00237(16)
W9 0.0237(2) 0.03392(18) 0.0353(2) -0.01395(15) 0.00057(16) 0.00095(15)
W10 0.0254(2) 0.03472(18) 0.0333(2) -0.01475(15) -0.00015(16) 0.00202(16)
W11 0.0230(2) 0.03664(18) 0.0376(2) -0.01820(16) -0.00399(16) 0.00223(16)
W12 0.0250(2) 0.03681(19) 0.0387(2) -0.02089(16) -0.00163(16) -0.00025(16)
O1 0.016(3) 0.035(3) 0.034(3) -0.014(2) -0.004(2) 0.001(2)
O2 0.022(3) 0.039(3) 0.030(3) -0.016(2) 0.003(2) -0.003(2)
O3 0.027(3) 0.036(3) 0.035(3) -0.020(2) 0.005(3) -0.007(3)
O4 0.020(3) 0.039(3) 0.042(3) -0.023(3) -0.004(3) 0.006(2)
O5 0.024(3) 0.033(3) 0.040(3) -0.021(2) 0.000(2) 0.007(2)
O6 0.037(4) 0.037(3) 0.044(3) -0.020(3) 0.006(3) -0.007(3)
O7 0.023(3) 0.041(3) 0.038(3) -0.018(3) 0.003(3) -0.002(3)
O8 0.023(3) 0.046(3) 0.039(3) -0.020(3) -0.005(3) 0.000(3)
O9 0.031(4) 0.036(3) 0.042(3) -0.014(3) -0.005(3) 0.005(3)
O10 0.028(3) 0.036(3) 0.036(3) -0.019(2) -0.007(3) 0.007(3)
O11 0.024(3) 0.040(3) 0.039(3) -0.019(3) 0.001(3) 0.000(3)
O12 0.032(4) 0.040(3) 0.045(3) -0.022(3) -0.002(3) -0.004(3)
O13 0.037(4) 0.038(3) 0.043(3) -0.019(3) -0.001(3) 0.004(3)
O14 0.031(4) 0.043(3) 0.049(4) -0.021(3) -0.001(3) -0.006(3)
O15 0.024(3) 0.039(3) 0.040(3) -0.021(3) -0.004(3) 0.001(3)
O16 0.025(3) 0.034(3) 0.043(3) -0.020(3) -0.005(3) 0.003(2)
O17 0.025(3) 0.040(3) 0.044(3) -0.023(3) -0.002(3) 0.001(3)
O18 0.022(3) 0.042(3) 0.041(3) -0.024(3) -0.002(3) 0.005(3)
O19 0.029(3) 0.035(3) 0.036(3) -0.018(2) -0.003(3) 0.003(3)
O20 0.036(4) 0.047(3) 0.045(4) -0.026(3) -0.001(3) -0.001(3)
O21 0.028(4) 0.039(3) 0.042(3) -0.020(3) 0.000(3) 0.007(3)
O22 0.023(3) 0.036(3) 0.037(3) -0.020(2) 0.002(2) 0.002(2)
O23 0.037(4) 0.042(3) 0.047(4) -0.023(3) -0.009(3) 0.003(3)
O24 0.028(3) 0.040(3) 0.034(3) -0.009(3) 0.003(3) 0.002(3)
O25 0.029(3) 0.036(3) 0.038(3) -0.018(3) 0.005(3) -0.003(3)
O26 0.023(3) 0.036(3) 0.036(3) -0.019(2) 0.001(2) -0.001(2)
O27 0.026(3) 0.039(3) 0.042(3) -0.022(3) 0.003(3) -0.002(3)
O28 0.022(3) 0.039(3) 0.038(3) -0.017(3) -0.002(3) 0.001(3)
O29 0.028(3) 0.039(3) 0.038(3) -0.017(3) 0.004(3) -0.001(3)
O30 0.028(3) 0.037(3) 0.036(3) -0.018(2) 0.001(3) -0.004(3)
O31 0.030(3) 0.038(3) 0.036(3) -0.022(3) -0.002(3) 0.003(3)
O32 0.023(3) 0.040(3) 0.037(3) -0.018(3) 0.000(2) 0.003(3)
O33 0.029(4) 0.043(3) 0.041(3) -0.022(3) -0.002(3) -0.001(3)
O34 0.036(4) 0.048(3) 0.038(3) -0.026(3) 0.005(3) 0.000(3)
O35 0.023(3) 0.034(3) 0.031(3) -0.008(2) -0.003(2) 0.000(2)
O36 0.032(4) 0.034(3) 0.034(3) -0.016(2) -0.002(3) 0.004(3)
O37 0.035(4) 0.035(3) 0.034(3) -0.017(2) 0.003(3) -0.002(3)
O38 0.028(3) 0.031(3) 0.035(3) -0.015(2) 0.002(2) -0.002(2)
O39 0.027(3) 0.032(3) 0.042(3) -0.018(2) 0.003(3) -0.002(2)
O40 0.026(3) 0.033(3) 0.026(3) -0.008(2) -0.001(2) 0.003(2)
O41 0.038(4) 0.057(4) 0.048(4) -0.028(3) -0.003(3) 0.004(3)
O42 0.044(5) 0.071(5) 0.051(4) -0.038(4) -0.006(3) 0.009(4)
O43 0.032(4) 0.044(3) 0.047(4) -0.023(3) -0.008(3) -0.002(3)
O44 0.036(4) 0.061(4) 0.047(4) -0.030(3) 0.006(3) -0.008(3)
O45 0.037(4) 0.046(3) 0.058(4) -0.031(3) 0.003(3) -0.007(3)
O46 0.051(5) 0.049(4) 0.045(4) -0.026(3) 0.005(3) -0.012(3)
O47 0.028(4) 0.048(3) 0.050(4) -0.031(3) -0.001(3) 0.001(3)
O48 0.032(4) 0.044(3) 0.041(3) -0.024(3) -0.002(3) -0.004(3)
O49 0.038(4) 0.043(3) 0.040(3) -0.019(3) 0.002(3) -0.001(3)
O50 0.064(5) 0.047(4) 0.046(4) -0.027(3) 0.003(4) 0.002(4)
O51 0.028(4) 0.042(3) 0.054(4) -0.016(3) 0.001(3) 0.000(3)
O52 0.034(4) 0.054(4) 0.053(4) -0.025(3) -0.008(3) -0.002(3)
O61 0.059(6) 0.066(5) 0.051(4) -0.023(4) 0.001(4) -0.027(4)
O62 0.044(5) 0.082(5) 0.070(5) -0.054(5) 0.005(4) -0.010(4)
O63 0.053(5) 0.053(4) 0.042(4) -0.025(3) 0.004(3) -0.009(4)
O64 0.044(5) 0.060(4) 0.052(4) -0.030(4) 0.005(3) 0.001(4)
O65 0.044(5) 0.063(5) 0.095(7) -0.031(5) -0.006(5) -0.001(4)
O66 0.065(7) 0.071(5) 0.111(8) -0.053(6) 0.037(6) -0.018(5)
O71 0.058(6) 0.055(4) 0.080(6) -0.038(4) -0.019(4) -0.002(4)
O72 0.043(5) 0.055(4) 0.048(4) -0.017(3) -0.003(3) -0.012(3)
O73 0.093(9) 0.098(8) 0.105(9) -0.049(7) -0.007(7) -0.018(7)
N1 0.032(4) 0.040(4) 0.037(4) -0.021(3) -0.009(3) 0.006(3)
N2 0.033(4) 0.042(4) 0.038(4) -0.017(3) -0.001(3) 0.000(3)
N3 0.030(4) 0.044(4) 0.040(4) -0.019(3) -0.004(3) 0.001(3)
N4 0.031(5) 0.086(7) 0.094(8) -0.060(6) 0.012(5) -0.003(5)
N5 0.024(4) 0.059(5) 0.065(5) -0.038(4) -0.009(4) 0.003(4)
N6 0.047(5) 0.039(4) 0.046(4) -0.021(3) 0.003(4) -0.006(4)
N7 0.022(4) 0.045(4) 0.039(4) -0.021(3) 0.000(3) 0.006(3)
N8 0.034(5) 0.060(5) 0.056(5) -0.024(4) -0.003(4) -0.001(4)
N9 0.036(5) 0.053(5) 0.050(5) -0.022(4) 0.000(4) 0.002(4)
N10 0.033(5) 0.052(5) 0.058(5) -0.018(4) -0.009(4) -0.003(4)
C1 0.034(6) 0.051(5) 0.045(5) -0.028(4) -0.002(4) -0.002(4)
C2 0.040(6) 0.048(5) 0.042(5) -0.026(4) -0.003(4) -0.003(4)
C3 0.044(6) 0.063(6) 0.051(6) -0.037(5) -0.002(5) 0.001(5)
C4 0.041(7) 0.072(7) 0.072(7) -0.050(6) -0.011(6) 0.018(6)
C5 0.038(6) 0.055(6) 0.063(7) -0.034(5) -0.010(5) 0.011(5)
C6 0.037(6) 0.039(4) 0.046(5) -0.021(4) 0.003(4) -0.004(4)
C7 0.043(6) 0.038(4) 0.044(5) -0.023(4) 0.002(4) 0.002(4)
C8 0.029(5) 0.035(4) 0.037(4) -0.016(4) -0.003(4) 0.004(4)
C9 0.035(5) 0.038(4) 0.035(4) -0.021(4) -0.006(4) 0.004(4)
C10 0.043(6) 0.035(4) 0.033(4) -0.016(4) -0.003(4) 0.003(4)
C11 0.042(6) 0.037(4) 0.036(5) -0.015(4) -0.009(4) -0.002(4)
C12 0.034(6) 0.042(4) 0.043(5) -0.020(4) -0.002(4) 0.005(4)
C13 0.027(5) 0.040(4) 0.041(5) -0.019(4) -0.010(4) 0.005(4)
C14 0.021(5) 0.044(4) 0.043(5) -0.020(4) -0.006(4) 0.006(4)
C15 0.031(5) 0.043(5) 0.051(5) -0.023(4) -0.008(4) 0.003(4)
C16 0.027(5) 0.046(5) 0.059(6) -0.036(5) 0.002(4) -0.005(4)
C17 0.037(6) 0.048(5) 0.040(5) -0.025(4) 0.000(4) -0.003(4)
C18 0.051(7) 0.056(6) 0.042(5) -0.026(5) 0.004(5) -0.006(5)
C19 0.039(6) 0.040(4) 0.050(5) -0.022(4) -0.001(4) -0.006(4)
C20 0.022(5) 0.042(4) 0.042(5) -0.020(4) 0.001(4) -0.003(4)
C21 0.027(5) 0.043(4) 0.045(5) -0.026(4) 0.001(4) -0.001(4)
C22 0.028(5) 0.047(5) 0.036(4) -0.020(4) 0.002(4) 0.000(4)
C23 0.034(5) 0.032(4) 0.034(4) -0.013(3) 0.004(4) -0.006(4)
C24 0.022(4) 0.044(4) 0.044(5) -0.023(4) 0.007(4) -0.008(4)
C25 0.027(5) 0.038(4) 0.033(4) -0.018(3) 0.004(3) -0.007(4)
C26 0.025(5) 0.040(4) 0.032(4) -0.020(3) 0.006(3) -0.007(4)
C27 0.020(4) 0.037(4) 0.040(5) -0.015(4) 0.007(4) -0.003(3)
C28 0.026(5) 0.035(4) 0.038(4) -0.011(3) 0.002(4) -0.002(4)
C29 0.033(5) 0.048(5) 0.042(5) -0.022(4) -0.007(4) -0.001(4)
C30 0.035(5) 0.043(4) 0.040(5) -0.020(4) -0.004(4) -0.001(4)
C31 0.030(5) 0.047(5) 0.050(5) -0.024(4) -0.002(4) 0.004(4)
C32 0.037(6) 0.047(5) 0.053(6) -0.028(4) 0.003(5) 0.002(4)
C33 0.029(5) 0.050(5) 0.043(5) -0.021(4) 0.005(4) -0.001(4)
C34 0.031(5) 0.045(5) 0.046(5) -0.021(4) -0.002(4) -0.003(4)
C35 0.032(5) 0.046(5) 0.046(5) -0.023(4) -0.004(4) -0.002(4)
C36 0.039(6) 0.040(4) 0.038(5) -0.021(4) 0.003(4) -0.001(4)
C37 0.032(5) 0.040(4) 0.032(4) -0.020(3) -0.005(4) 0.005(4)
C38 0.023(5) 0.042(4) 0.042(5) -0.027(4) 0.001(4) 0.001(4)
C39 0.034(5) 0.036(4) 0.043(5) -0.022(4) 0.003(4) 0.003(4)
C40 0.030(5) 0.046(5) 0.045(5) -0.025(4) -0.002(4) 0.002(4)
C41 0.034(5) 0.041(4) 0.042(5) -0.023(4) 0.002(4) -0.006(4)
C42 0.034(5) 0.042(4) 0.042(5) -0.023(4) -0.005(4) 0.000(4)
C61 0.057(11) 0.26(3) 0.16(2) -0.16(2) 0.000(12) -0.012(15)
C62 0.050(8) 0.058(7) 0.102(10) -0.037(7) 0.033(7) -0.016(6)
C63 0.043(9) 0.121(14) 0.144(16) -0.086(13) 0.018(9) -0.003(9)
C64 0.052(9) 0.057(7) 0.125(13) -0.044(8) -0.009(8) 0.006(6)
C65 0.033(6) 0.063(6) 0.062(6) -0.038(5) -0.001(5) 0.002(5)
C66 0.029(5) 0.065(6) 0.078(7) -0.053(6) -0.001(5) -0.002(5)
C67 0.068(10) 0.147(14) 0.124(13) -0.111(12) -0.068(10) 0.076(10)
C68 0.044(7) 0.057(6) 0.125(12) -0.054(8) 0.029(8) -0.008(6)
C69 0.032(6) 0.060(6) 0.046(5) -0.020(5) -0.001(4) -0.002(5)
C70 0.066(8) 0.047(5) 0.045(6) -0.023(4) -0.006(5) 0.004(5)
C71 0.059(7) 0.032(4) 0.048(5) -0.020(4) 0.014(5) -0.008(4)
C72 0.031(6) 0.041(5) 0.072(7) -0.022(5) 0.007(5) -0.004(4)
C73 0.034(5) 0.046(5) 0.041(5) -0.018(4) -0.007(4) 0.004(4)
C74 0.030(5) 0.051(5) 0.039(5) -0.020(4) -0.001(4) 0.001(4)
C75 0.040(6) 0.047(5) 0.035(5) -0.019(4) 0.002(4) -0.002(4)
C76 0.039(6) 0.043(5) 0.046(5) -0.022(4) -0.001(4) -0.004(4)
C77 0.044(6) 0.052(5) 0.049(6) -0.024(5) 0.003(5) -0.015(5)
C78 0.054(8) 0.064(7) 0.073(8) -0.038(6) -0.001(6) 0.001(6)
C79 0.061(9) 0.093(9) 0.049(6) -0.033(6) -0.006(6) -0.002(7)
C80 0.031(6) 0.053(6) 0.075(7) -0.032(5) 0.005(5) -0.005(5)
C81 0.037(6) 0.053(6) 0.062(7) -0.023(5) -0.003(5) 0.000(5)
C82 0.058(8) 0.049(6) 0.073(8) -0.027(5) 0.007(6) -0.001(6)
C83 0.043(7) 0.044(5) 0.080(8) -0.026(5) 0.001(6) -0.002(5)
C84 0.083(12) 0.092(10) 0.081(10) -0.045(9) 0.017(9) -0.004(9)
C85 0.056(9) 0.098(11) 0.092(11) -0.033(9) -0.019(8) -0.019(8)
O74A 0.067(9) 0.051(6) 0.045(7) -0.026(5) 0.006(6) -0.009(6)
O74B 0.055(16) 0.059(13) 0.064(15) -0.031(11) 0.001(11) -0.010(11)

loop_
_atom_type_symbol
_atom_type_description
_atom_type_scat_dispersion_real
_atom_type_scat_dispersion_imag
_atom_type_scat_source
C C 0.0181 0.0091 'International Tables Vol C Tables 4.2.6.8 and 6.1.1.4'
H H 0.0000 0.0000 'International Tables Vol C Tables 4.2.6.8 and 6.1.1.4'
N N 0.0311 0.0180 'International Tables Vol C Tables 4.2.6.8 and 6.1.1.4'
O O 0.0492 0.0322 'International Tables Vol C Tables 4.2.6.8 and 6.1.1.4'
Si Si 0.2541 0.3302 'International Tables Vol C Tables 4.2.6.8 and 6.1.1.4'
W W -5.4734 5.5774 'International Tables Vol C Tables 4.2.6.8 and 6.1.1.4'
Eu Eu -8.9294 11.1857 'International Tables Vol C Tables 4.2.6.8 and 6.1.1.4'

loop_
_geom_angle_atom_site_label_1
_geom_angle_atom_site_label_2
_geom_angle_atom_site_label_3
_geom_angle
_geom_angle_site_symmetry_1
_geom_angle_site_symmetry_3
_geom_angle_publ_flag
O61 Eu1 O49 91.8(3) . . ?
O61 Eu1 O63 75.3(3) . . ?
O49 Eu1 O63 79.9(2) . . ?
O61 Eu1 O46 154.8(3) . . ?
O49 Eu1 O46 90.9(2) . . ?
O63 Eu1 O46 129.8(2) . . ?
O61 Eu1 O62 76.9(3) . . ?
O49 Eu1 O62 78.2(3) . . ?
O63 Eu1 O62 143.8(3) . . ?
O46 Eu1 O62 79.2(3) . . ?
O61 Eu1 O42 96.0(3) . . ?
O49 Eu1 O42 153.4(2) . . ?
O63 Eu1 O42 77.5(3) . . ?
O46 Eu1 O42 92.7(3) . . ?
O62 Eu1 O42 128.3(3) . . ?
O61 Eu1 O41 84.8(3) . . ?
O49 Eu1 O41 153.0(2) . . ?
O63 Eu1 O41 124.5(2) . . ?
O46 Eu1 O41 81.5(2) . . ?
O62 Eu1 O41 74.9(3) . . ?
O42 Eu1 O41 53.4(2) . . ?
O61 Eu1 O45 150.5(2) . . ?
O49 Eu1 O45 77.0(2) . . ?
O63 Eu1 O45 75.9(2) . . ?
O46 Eu1 O45 53.9(2) . . ?
O62 Eu1 O45 125.7(3) . . ?
O42 Eu1 O45 83.9(3) . . ?
O41 Eu1 O45 117.2(3) . . ?
O61 Eu1 C15 172.2(3) . . ?
O49 Eu1 C15 80.4(3) . . ?
O63 Eu1 C15 102.7(3) . . ?
O46 Eu1 C15 27.4(3) . . ?
O62 Eu1 C15 101.7(3) . . ?
O42 Eu1 C15 90.9(3) . . ?
O41 Eu1 C15 102.3(3) . . ?
O45 Eu1 C15 26.8(3) . . ?
O61 Eu1 C1 92.9(3) . . ?
O49 Eu1 C1 175.0(3) . . ?
O63 Eu1 C1 102.8(3) . . ?
O46 Eu1 C1 84.2(3) . . ?
O62 Eu1 C1 101.3(3) . . ?
O42 Eu1 C1 27.2(3) . . ?
O41 Eu1 C1 26.5(3) . . ?
O45 Eu1 C1 99.6(3) . . ?
C15 Eu1 C1 94.9(3) . . ?
O4 Si1 O3 108.7(3) . . ?
O4 Si1 O2 109.6(3) . . ?
O3 Si1 O2 109.4(3) . . ?
O4 Si1 O1 110.2(3) . . ?
O3 Si1 O1 109.7(3) . . ?
O2 Si1 O1 109.3(3) . . ?
O33 W1 O38 102.3(3) . . ?
O33 W1 O36 101.0(3) . . ?
O38 W1 O36 87.3(3) . . ?
O33 W1 O31 99.8(3) . . ?
O38 W1 O31 157.9(2) . . ?
O36 W1 O31 88.1(3) . . ?
O33 W1 O30 100.0(3) . . ?
O38 W1 O30 88.8(3) . . ?
O36 W1 O30 158.9(2) . . ?
O31 W1 O30 87.9(3) . . ?
O33 W1 O2 171.0(3) . . ?
O38 W1 O2 84.5(2) . . ?
O36 W1 O2 85.1(2) . . ?
O31 W1 O2 73.6(2) . . ?
O30 W1 O2 74.0(2) . . ?
O12 W2 O15 102.3(3) . . ?
O12 W2 O39 101.7(3) . . ?
O15 W2 O39 85.6(3) . . ?
O12 W2 O28 100.6(3) . . ?
O15 W2 O28 89.3(3) . . ?
O39 W2 O28 157.7(3) . . ?
O12 W2 O30 100.8(3) . . ?
O15 W2 O30 156.8(3) . . ?
O39 W2 O30 88.5(3) . . ?
O28 W2 O30 87.7(3) . . ?
O12 W2 O2 171.2(3) . . ?
O15 W2 O2 83.9(2) . . ?
O39 W2 O2 84.8(2) . . ?
O28 W2 O2 73.0(2) . . ?
O30 W2 O2 73.3(2) . . ?
O21 W3 O40 101.4(3) . . ?
O21 W3 O10 101.0(3) . . ?
O40 W3 O10 90.6(3) . . ?
O21 W3 O38 101.9(3) . . ?
O40 W3 O38 86.0(3) . . ?
O10 W3 O38 157.1(2) . . ?
O21 W3 O37 100.7(3) . . ?
O40 W3 O37 157.7(2) . . ?
O10 W3 O37 88.2(3) . . ?
O38 W3 O37 86.5(3) . . ?
O21 W3 O1 172.0(3) . . ?
O40 W3 O1 85.0(2) . . ?
O10 W3 O1 73.9(2) . . ?
O38 W3 O1 83.2(2) . . ?
O37 W3 O1 73.2(2) . . ?
O14 W4 O19 101.9(3) . . ?
O14 W4 O18 101.8(3) . . ?
O19 W4 O18 86.4(3) . . ?
O14 W4 O31 100.8(3) . . ?
O19 W4 O31 89.4(3) . . ?
O18 W4 O31 157.4(3) . . ?
O14 W4 O28 100.1(3) . . ?
O19 W4 O28 158.1(3) . . ?
O18 W4 O28 88.0(3) . . ?
O31 W4 O28 87.7(3) . . ?
O14 W4 O2 170.7(3) . . ?
O19 W4 O2 85.3(2) . . ?
O18 W4 O2 84.4(2) . . ?
O31 W4 O2 73.2(2) . . ?
O28 W4 O2 73.0(2) . . ?
O34 W5 O5 101.4(3) . . ?
O34 W5 O11 100.8(3) . . ?
O5 W5 O11 90.6(3) . . ?
O34 W5 O15 101.3(3) . . ?
O5 W5 O15 85.2(3) . . ?
O11 W5 O15 157.9(3) . . ?
O34 W5 O25 100.4(3) . . ?
O5 W5 O25 158.1(2) . . ?
O11 W5 O25 87.6(3) . . ?
O15 W5 O25 88.3(3) . . ?
O34 W5 O4 171.6(3) . . ?
O5 W5 O4 85.4(2) . . ?
O11 W5 O4 73.9(2) . . ?
O15 W5 O4 84.1(2) . . ?
O25 W5 O4 73.1(2) . . ?
O6 W6 O35 101.6(3) . . ?
O6 W6 O27 100.2(3) . . ?
O35 W6 O27 85.9(3) . . ?
O6 W6 O7 100.4(3) . . ?
O35 W6 O7 90.2(3) . . ?
O27 W6 O7 159.3(3) . . ?
O6 W6 O32 99.5(3) . . ?
O35 W6 O32 158.7(3) . . ?
O27 W6 O32 88.2(3) . . ?
O7 W6 O32 88.2(3) . . ?
O6 W6 O3 171.5(3) . . ?
O35 W6 O3 85.4(2) . . ?
O27 W6 O3 84.9(2) . . ?
O7 W6 O3 74.6(2) . . ?
O32 W6 O3 73.7(2) . . ?
O29 W7 O26 99.9(3) . . ?
O29 W7 O40 102.6(3) . . ?
O26 W7 O40 157.5(2) . . ?
O29 W7 O36 101.6(3) . . ?
O26 W7 O36 89.4(3) . . ?
O40 W7 O36 85.3(3) . . ?
O29 W7 O7 100.8(3) . . ?
O26 W7 O7 88.0(3) . . ?
O40 W7 O7 88.6(3) . . ?
O36 W7 O7 157.6(2) . . ?
O29 W7 O3 171.6(2) . . ?
O26 W7 O3 73.7(2) . . ?
O40 W7 O3 84.0(2) . . ?
O36 W7 O3 84.0(2) . . ?
O7 W7 O3 74.0(2) . . ?
O13 W8 O25 101.0(3) . . ?
O13 W8 O18 102.3(3) . . ?
O25 W8 O18 89.9(3) . . ?
O13 W8 O22 102.0(3) . . ?
O25 W8 O22 157.1(2) . . ?
O18 W8 O22 85.2(3) . . ?
O13 W8 O17 99.7(3) . . ?
O25 W8 O17 88.1(3) . . ?
O18 W8 O17 157.9(2) . . ?
O22 W8 O17 88.1(3) . . ?
O13 W8 O4 171.4(3) . . ?
O25 W8 O4 73.6(2) . . ?
O18 W8 O4 84.6(2) . . ?
O22 W8 O4 83.6(2) . . ?
O17 W8 O4 73.7(2) . . ?
O9 W9 O22 101.4(3) . . ?
O9 W9 O32 100.5(3) . . ?
O22 W9 O32 89.8(3) . . ?
O9 W9 O26 100.5(3) . . ?
O22 W9 O26 158.1(2) . . ?
O32 W9 O26 88.0(3) . . ?
O9 W9 O19 101.0(3) . . ?
O22 W9 O19 85.3(2) . . ?
O32 W9 O19 158.5(3) . . ?
O26 W9 O19 88.8(2) . . ?
O9 W9 O3 171.9(3) . . ?
O22 W9 O3 84.8(2) . . ?
O32 W9 O3 74.0(2) . . ?
O26 W9 O3 73.6(2) . . ?
O19 W9 O3 84.7(2) . . ?
O24 W10 O37 100.9(3) . . ?
O24 W10 O5 101.9(3) . . ?
O37 W10 O5 157.2(3) . . ?
O24 W10 O39 100.8(3) . . ?
O37 W10 O39 90.1(3) . . ?
O5 W10 O39 84.7(3) . . ?
O24 W10 O8 100.5(3) . . ?
O37 W10 O8 88.5(3) . . ?
O5 W10 O8 88.3(3) . . ?
O39 W10 O8 158.5(3) . . ?
O24 W10 O1 171.9(3) . . ?
O37 W10 O1 73.6(2) . . ?
O5 W10 O1 83.8(2) . . ?
O39 W10 O1 85.3(2) . . ?
O8 W10 O1 73.7(2) . . ?
O23 W11 O16 100.7(3) . . ?
O23 W11 O8 100.7(3) . . ?
O16 W11 O8 91.0(3) . . ?
O23 W11 O35 101.0(3) . . ?
O16 W11 O35 85.0(3) . . ?
O8 W11 O35 158.3(3) . . ?
O23 W11 O10 100.8(3) . . ?
O16 W11 O10 158.2(3) . . ?
O8 W11 O10 88.0(3) . . ?
O35 W11 O10 87.8(3) . . ?
O23 W11 O1 172.3(3) . . ?
O16 W11 O1 85.2(2) . . ?
O8 W11 O1 74.1(2) . . ?
O35 W11 O1 84.3(2) . . ?
O10 W11 O1 73.6(2) . . ?
O20 W12 O16 101.4(3) . . ?
O20 W12 O27 101.6(3) . . ?
O16 W12 O27 85.1(3) . . ?
O20 W12 O17 100.7(3) . . ?
O16 W12 O17 157.9(3) . . ?
O27 W12 O17 90.1(3) . . ?
O20 W12 O11 100.3(3) . . ?
O16 W12 O11 87.8(3) . . ?
O27 W12 O11 157.9(3) . . ?
O17 W12 O11 88.6(3) . . ?
O20 W12 O4 171.8(3) . . ?
O16 W12 O4 84.3(2) . . ?
O27 W12 O4 84.6(2) . . ?
O17 W12 O4 73.8(2) . . ?
O11 W12 O4 73.8(2) . . ?
Si1 O1 W3 124.4(3) . . ?
Si1 O1 W11 124.1(3) . . ?
W3 O1 W11 91.5(2) . . ?
Si1 O1 W10 124.4(3) . . ?
W3 O1 W10 91.40(19) . . ?
W11 O1 W10 91.1(2) . . ?
Si1 O2 W1 124.1(3) . . ?
Si1 O2 W4 124.1(3) . . ?
W1 O2 W4 91.5(2) . . ?
Si1 O2 W2 124.4(3) . . ?
W1 O2 W2 91.5(2) . . ?
W4 O2 W2 91.5(2) . . ?
Si1 O3 W9 124.9(3) . . ?
Si1 O3 W6 124.1(3) . . ?
W9 O3 W6 91.3(2) . . ?
Si1 O3 W7 124.5(3) . . ?
W9 O3 W7 91.1(2) . . ?
W6 O3 W7 90.7(2) . . ?
Si1 O4 W8 125.4(3) . . ?
Si1 O4 W5 123.3(3) . . ?
W8 O4 W5 91.4(2) . . ?
Si1 O4 W12 124.5(3) . . ?
W8 O4 W12 91.2(2) . . ?
W5 O4 W12 91.0(2) . . ?
W5 O5 W10 152.9(4) . . ?
W7 O7 W6 120.7(3) . . ?
W11 O8 W10 121.0(3) . . ?
W3 O10 W11 121.0(3) . . ?
W5 O11 W12 121.2(3) . . ?
W2 O15 W5 151.9(4) . . ?
W11 O16 W12 152.5(4) . . ?
W12 O17 W8 121.2(3) . . ?
W4 O18 W8 151.5(3) . . ?
W4 O19 W9 151.0(3) . . ?
W9 O22 W8 152.2(3) . . ?
W8 O25 W5 121.9(3) . . ?
W7 O26 W9 121.7(3) . . ?
W6 O27 W12 151.5(3) . . ?
W2 O28 W4 122.4(3) . . ?
W1 O30 W2 121.3(3) . . ?
W4 O31 W1 121.7(3) . . ?
W9 O32 W6 120.9(3) . . ?
W6 O35 W11 151.2(4) . . ?
W1 O36 W7 151.2(3) . . ?
W10 O37 W3 121.7(3) . . ?
W1 O38 W3 150.6(3) . . ?
W2 O39 W10 151.7(3) . . ?
W7 O40 W3 152.8(4) . . ?
C1 O41 Eu1 91.8(6) . . ?
C1 O42 Eu1 92.8(6) . . ?
C15 O45 Eu1 90.1(6) . . ?
C15 O46 Eu1 92.4(6) . . ?
C29 O49 Eu1 133.1(6) . . ?
Eu1 O61 H61D 121.6 . . ?
Eu1 O61 H61E 129.8 . . ?
H61D O61 H61E 108.5 . . ?
Eu1 O62 H62D 126.3 . . ?
Eu1 O62 H62E 124.5 . . ?
H62D O62 H62E 107.9 . . ?
Eu1 O63 H63D 123.6 . . ?
Eu1 O63 H63E 127.7 . . ?
H63D O63 H63E 108.1 . . ?
H71D O71 H71E 108.0 . . ?
H72E O72 H72D 107.8 . . ?
H73E O73 H73D 107.9 . . ?
C12 N1 C8 126.6(8) . . ?
C12 N1 C6 117.4(8) . . ?
C8 N1 C6 115.5(8) . . ?
C26 N2 C22 126.3(8) . . ?
C26 N2 C20 115.3(8) . . ?
C22 N2 C20 117.9(8) . . ?
C36 N3 C40 125.5(8) . . ?
C36 N3 C34 116.6(8) . . ?
C40 N3 C34 117.9(8) . . ?
C63 N4 C62 110.8(12) . . ?
C63 N4 C64 114.3(13) . . ?
C62 N4 C64 109.2(10) . . ?
C63 N4 C61 106.6(12) . . ?
C62 N4 C61 109.5(15) . . ?
C64 N4 C61 106.3(14) . . ?
C67 N5 C66 107.5(9) . . ?
C67 N5 C68 112.0(12) . . ?
C66 N5 C68 108.0(9) . . ?
C67 N5 C65 110.1(9) . . ?
C66 N5 C65 110.3(8) . . ?
C68 N5 C65 108.9(8) . . ?
C70 N6 C72 109.2(9) . . ?
C70 N6 C71 108.0(8) . . ?
C72 N6 C71 111.4(8) . . ?
C70 N6 C69 111.3(8) . . ?
C72 N6 C69 109.0(8) . . ?
C71 N6 C69 108.0(8) . . ?
C74 N7 C76 110.8(8) . . ?
C74 N7 C75 108.3(7) . . ?
C76 N7 C75 109.4(7) . . ?
C74 N7 C73 109.7(7) . . ?
C76 N7 C73 109.1(7) . . ?
C75 N7 C73 109.5(7) . . ?
C77 N8 C79 121.5(10) . . ?
C77 N8 C78 121.8(10) . . ?
C79 N8 C78 116.6(10) . . ?
C80 N9 C81 121.4(9) . . ?
C80 N9 C82 121.1(10) . . ?
C81 N9 C82 117.4(9) . . ?
C83 N10 C84 121.2(11) . . ?
C83 N10 C85 123.9(12) . . ?
C84 N10 C85 114.9(12) . . ?
O41 C1 O42 121.0(10) . . ?
O41 C1 C2 120.4(8) . . ?
O42 C1 C2 118.6(9) . . ?
O41 C1 Eu1 61.7(5) . . ?
O42 C1 Eu1 60.1(5) . . ?
C2 C1 Eu1 170.9(7) . . ?
C3 C2 C7 119.7(10) . . ?
C3 C2 C1 121.2(8) . . ?
C7 C2 C1 119.0(9) . . ?
C2 C3 C4 119.2(9) . . ?
C2 C3 H3A 120.4 . . ?
C4 C3 H3A 120.4 . . ?
C5 C4 C3 121.6(10) . . ?
C5 C4 H4A 119.2 . . ?
C3 C4 H4A 119.2 . . ?
C4 C5 C6 118.3(11) . . ?
C4 C5 H5A 120.8 . . ?
C6 C5 H5A 120.8 . . ?
C7 C6 C5 121.2(9) . . ?
C7 C6 N1 120.5(9) . . ?
C5 C6 N1 118.3(10) . . ?
C6 C7 C2 119.9(9) . . ?
C6 C7 H7A 120.0 . . ?
C2 C7 H7A 120.0 . . ?
O43 C8 N1 121.3(8) . . ?
O43 C8 C9 123.6(9) . . ?
N1 C8 C9 115.1(8) . . ?
C13 C9 C10 120.7(8) . . ?
C13 C9 C8 118.6(9) . . ?
C10 C9 C8 120.7(9) . . ?
C11 C10 C9 122.6(8) . . ?
C11 C10 C10 118.4(12) . 2_659 ?
C9 C10 C10 119.0(11) . 2_659 ?
C14 C11 C10 121.9(9) . . ?
C14 C11 C12 120.7(9) . . ?
C10 C11 C12 117.4(9) . . ?
O44 C12 N1 122.5(9) . . ?
O44 C12 C11 120.0(9) . . ?
N1 C12 C11 117.5(9) . . ?
C9 C13 C14 119.1(9) . 2_659 ?
C9 C13 H13A 120.5 . . ?
C14 C13 H13A 120.5 2_659 . ?
C11 C14 C13 120.9(9) . 2_659 ?
C11 C14 H14A 119.5 . . ?
C13 C14 H14A 119.5 2_659 . ?
O45 C15 O46 122.2(9) . . ?
O45 C15 C16 120.1(9) . . ?
O46 C15 C16 117.6(8) . . ?
O45 C15 Eu1 63.1(5) . . ?
O46 C15 Eu1 60.2(5) . . ?
C16 C15 Eu1 165.9(7) . . ?
C21 C16 C17 120.1(9) . . ?
C21 C16 C15 120.1(9) . . ?
C17 C16 C15 119.7(8) . . ?
C16 C17 C18 119.1(9) . . ?
C16 C17 H17A 120.4 . . ?
C18 C17 H17A 120.4 . . ?
C19 C18 C17 121.1(9) . . ?
C19 C18 H18A 119.5 . . ?
C17 C18 H18A 119.5 . . ?
C18 C19 C20 118.5(9) . . ?
C18 C19 H19A 120.7 . . ?
C20 C19 H19A 120.7 . . ?
C21 C20 C19 121.1(9) . . ?
C21 C20 N2 118.5(8) . . ?
C19 C20 N2 120.3(8) . . ?
C16 C21 C20 120.1(9) . . ?
C16 C21 H21A 119.9 . . ?
C20 C21 H21A 119.9 . . ?
O47 C22 N2 120.6(8) . . ?
O47 C22 C23 124.2(9) . . ?
N2 C22 C23 115.2(8) . . ?
C27 C23 C24 120.6(8) . . ?
C27 C23 C22 118.7(8) . . ?
C24 C23 C22 120.6(9) . . ?
C24 C24 C25 121.1(11) 2_668 . ?
C24 C24 C23 117.6(11) 2_668 . ?
C25 C24 C23 121.3(8) . . ?
C28 C25 C24 121.2(8) . . ?
C28 C25 C26 119.2(8) . . ?
C24 C25 C26 119.6(8) . . ?
O48 C26 N2 121.5(8) . . ?
O48 C26 C25 121.7(8) . . ?
N2 C26 C25 116.8(8) . . ?
C23 C27 C28 120.8(8) . 2_668 ?
C23 C27 H27A 119.6 . . ?
C28 C27 H27A 119.6 2_668 . ?
C25 C28 C27 118.7(9) . 2_668 ?
C25 C28 H28A 120.7 . . ?
C27 C28 H28A 120.7 2_668 . ?
O50 C29 O49 123.8(9) . . ?
O50 C29 C30 120.4(9) . . ?
O49 C29 C30 115.6(8) . . ?
C31 C30 C35 120.3(9) . . ?
C31 C30 C29 121.4(9) . . ?
C35 C30 C29 118.1(9) . . ?
C30 C31 C32 120.2(9) . . ?
C30 C31 H31A 119.9 . . ?
C32 C31 H31A 119.9 . . ?
C33 C32 C31 120.1(9) . . ?
C33 C32 H32A 120.0 . . ?
C31 C32 H32A 120.0 . . ?
C32 C33 C34 119.0(9) . . ?
C32 C33 H33A 120.5 . . ?
C34 C33 H33A 120.5 . . ?
C35 C34 C33 121.4(9) . . ?
C35 C34 N3 118.7(9) . . ?
C33 C34 N3 119.6(9) . . ?
C34 C35 C30 119.0(9) . . ?
C34 C35 H35A 120.5 . . ?
C30 C35 H35A 120.5 . . ?
O51 C36 N3 120.4(9) . . ?
O51 C36 C37 122.7(10) . . ?
N3 C36 C37 116.8(9) . . ?
C41 C37 C38 121.0(9) . . ?
C41 C37 C36 118.8(9) . . ?
C38 C37 C36 120.2(9) . . ?
C37 C38 C38 119.2(11) . 2_567 ?
C37 C38 C39 122.1(9) . . ?
C38 C38 C39 118.7(11) 2_567 . ?
C42 C39 C38 121.6(9) . . ?
C42 C39 C40 119.6(9) . . ?
C38 C39 C40 118.8(9) . . ?
O52 C40 N3 121.6(9) . . ?
O52 C40 C39 122.1(10) . . ?
N3 C40 C39 116.3(9) . . ?
C37 C41 C42 119.6(9) . 2_567 ?
C37 C41 H41A 120.2 . . ?
C42 C41 H41A 120.2 2_567 . ?
C39 C42 C41 119.8(10) . 2_567 ?
C39 C42 H42A 120.1 . . ?
C41 C42 H42A 120.1 2_567 . ?
N4 C61 H61A 109.5 . . ?
N4 C61 H61B 109.5 . . ?
H61A C61 H61B 109.5 . . ?
N4 C61 H61C 109.5 . . ?
H61A C61 H61C 109.5 . . ?
H61B C61 H61C 109.5 . . ?
N4 C62 H62A 109.5 . . ?
N4 C62 H62B 109.5 . . ?
H62A C62 H62B 109.5 . . ?
N4 C62 H62C 109.5 . . ?
H62A C62 H62C 109.5 . . ?
H62B C62 H62C 109.5 . . ?
N4 C63 H63A 109.5 . . ?
N4 C63 H63B 109.5 . . ?
H63A C63 H63B 109.5 . . ?
N4 C63 H63C 109.5 . . ?
H63A C63 H63C 109.5 . . ?
H63B C63 H63C 109.5 . . ?
N4 C64 H64A 109.5 . . ?
N4 C64 H64B 109.5 . . ?
H64A C64 H64B 109.5 . . ?
N4 C64 H64C 109.5 . . ?
H64A C64 H64C 109.5 . . ?
H64B C64 H64C 109.5 . . ?
N5 C65 H65A 109.5 . . ?
N5 C65 H65B 109.5 . . ?
H65A C65 H65B 109.5 . . ?
N5 C65 H65C 109.5 . . ?
H65A C65 H65C 109.5 . . ?
H65B C65 H65C 109.5 . . ?
N5 C66 H66A 109.5 . . ?
N5 C66 H66B 109.5 . . ?
H66A C66 H66B 109.5 . . ?
N5 C66 H66C 109.5 . . ?
H66A C66 H66C 109.5 . . ?
H66B C66 H66C 109.5 . . ?
N5 C67 H67A 109.5 . . ?
N5 C67 H67B 109.5 . . ?
H67A C67 H67B 109.5 . . ?
N5 C67 H67C 109.5 . . ?
H67A C67 H67C 109.5 . . ?
H67B C67 H67C 109.5 . . ?
N5 C68 H68A 109.5 . . ?
N5 C68 H68B 109.5 . . ?
H68A C68 H68B 109.5 . . ?
N5 C68 H68C 109.5 . . ?
H68A C68 H68C 109.5 . . ?
H68B C68 H68C 109.5 . . ?
N6 C69 H69A 109.5 . . ?
N6 C69 H69B 109.5 . . ?
H69A C69 H69B 109.5 . . ?
N6 C69 H69C 109.5 . . ?
H69A C69 H69C 109.5 . . ?
H69B C69 H69C 109.5 . . ?
N6 C70 H70A 109.5 . . ?
N6 C70 H70B 109.5 . . ?
H70A C70 H70B 109.5 . . ?
N6 C70 H70C 109.5 . . ?
H70A C70 H70C 109.5 . . ?
H70B C70 H70C 109.5 . . ?
N6 C71 H71A 109.5 . . ?
N6 C71 H71B 109.5 . . ?
H71A C71 H71B 109.5 . . ?
N6 C71 H71C 109.5 . . ?
H71A C71 H71C 109.5 . . ?
H71B C71 H71C 109.5 . . ?
N6 C72 H72A 109.5 . . ?
N6 C72 H72B 109.5 . . ?
H72A C72 H72B 109.5 . . ?
N6 C72 H72C 109.5 . . ?
H72A C72 H72C 109.5 . . ?
H72B C72 H72C 109.5 . . ?
N7 C73 H73A 109.5 . . ?
N7 C73 H73B 109.5 . . ?
H73A C73 H73B 109.5 . . ?
N7 C73 H73C 109.5 . . ?
H73A C73 H73C 109.5 . . ?
H73B C73 H73C 109.5 . . ?
N7 C74 H74A 109.5 . . ?
N7 C74 H74B 109.5 . . ?
H74A C74 H74B 109.5 . . ?
N7 C74 H74C 109.5 . . ?
H74A C74 H74C 109.5 . . ?
H74B C74 H74C 109.5 . . ?
N7 C75 H75A 109.5 . . ?
N7 C75 H75B 109.5 . . ?
H75A C75 H75B 109.5 . . ?
N7 C75 H75C 109.5 . . ?
H75A C75 H75C 109.5 . . ?
H75B C75 H75C 109.5 . . ?
N7 C76 H76A 109.5 . . ?
N7 C76 H76B 109.5 . . ?
H76A C76 H76B 109.5 . . ?
N7 C76 H76C 109.5 . . ?
H76A C76 H76C 109.5 . . ?
H76B C76 H76C 109.5 . . ?
O64 C77 N8 126.8(10) . . ?
O64 C77 H77A 116.6 . . ?
N8 C77 H77A 116.6 . . ?
N8 C78 H78A 109.5 . . ?
N8 C78 H78B 109.5 . . ?
H78A C78 H78B 109.5 . . ?
N8 C78 H78C 109.5 . . ?
H78A C78 H78C 109.5 . . ?
H78B C78 H78C 109.5 . . ?
N8 C79 H79A 109.5 . . ?
N8 C79 H79B 109.5 . . ?
H79A C79 H79B 109.5 . . ?
N8 C79 H79C 109.5 . . ?
H79A C79 H79C 109.5 . . ?
H79B C79 H79C 109.5 . . ?
O65 C80 N9 125.4(11) . . ?
O65 C80 H80A 117.3 . . ?
N9 C80 H80A 117.3 . . ?
N9 C81 H81A 109.5 . . ?
N9 C81 H81B 109.5 . . ?
H81A C81 H81B 109.5 . . ?
N9 C81 H81C 109.5 . . ?
H81A C81 H81C 109.5 . . ?
H81B C81 H81C 109.5 . . ?
N9 C82 H82A 109.5 . . ?
N9 C82 H82B 109.5 . . ?
H82A C82 H82B 109.5 . . ?
N9 C82 H82C 109.5 . . ?
H82A C82 H82C 109.5 . . ?
H82B C82 H82C 109.5 . . ?
O66 C83 N10 122.3(13) . . ?
O66 C83 H83A 118.9 . . ?
N10 C83 H83A 118.9 . . ?
N10 C84 H84A 109.5 . . ?
N10 C84 H84B 109.5 . . ?
H84A C84 H84B 109.5 . . ?
N10 C84 H84C 109.5 . . ?
H84A C84 H84C 109.5 . . ?
H84B C84 H84C 109.5 . . ?
N10 C85 H85A 109.5 . . ?
N10 C85 H85B 109.5 . . ?
H85A C85 H85B 109.5 . . ?
N10 C85 H85C 109.5 . . ?
H85A C85 H85C 109.5 . . ?
H85B C85 H85C 109.5 . . ?

loop_
_geom_bond_atom_site_label_1
_geom_bond_atom_site_label_2
_geom_bond_distance
_geom_bond_site_symmetry_2
_geom_bond_publ_flag
Eu1 O61 2.348(8) . ?
Eu1 O49 2.351(7) . ?
Eu1 O63 2.373(7) . ?
Eu1 O46 2.403(7) . ?
Eu1 O62 2.408(7) . ?
Eu1 O42 2.422(8) . ?
Eu1 O41 2.459(7) . ?
Eu1 O45 2.467(7) . ?
Eu1 C15 2.767(10) . ?
Eu1 C1 2.791(10) . ?
Si1 O4 1.624(6) . ?
Si1 O3 1.626(6) . ?
Si1 O2 1.630(6) . ?
Si1 O1 1.639(6) . ?
W1 O33 1.716(6) . ?
W1 O38 1.896(6) . ?
W1 O36 1.900(6) . ?
W1 O31 1.923(6) . ?
W1 O30 1.920(6) . ?
W1 O2 2.327(6) . ?
W2 O12 1.709(7) . ?
W2 O15 1.896(6) . ?
W2 O39 1.910(6) . ?
W2 O28 1.922(6) . ?
W2 O30 1.925(6) . ?
W2 O2 2.354(6) . ?
W3 O21 1.724(6) . ?
W3 O40 1.908(5) . ?
W3 O10 1.916(6) . ?
W3 O38 1.928(6) . ?
W3 O37 1.939(6) . ?
W3 O1 2.336(6) . ?
W4 O14 1.709(7) . ?
W4 O19 1.879(6) . ?
W4 O18 1.913(6) . ?
W4 O31 1.914(5) . ?
W4 O28 1.924(6) . ?
W4 O2 2.353(6) . ?
W5 O34 1.721(6) . ?
W5 O5 1.895(5) . ?
W5 O11 1.924(6) . ?
W5 O15 1.923(6) . ?
W5 O25 1.933(6) . ?
W5 O4 2.350(6) . ?
W6 O6 1.715(7) . ?
W6 O35 1.897(6) . ?
W6 O27 1.902(6) . ?
W6 O7 1.925(6) . ?
W6 O32 1.929(6) . ?
W6 O3 2.337(6) . ?
W7 O29 1.709(6) . ?
W7 O26 1.898(6) . ?
W7 O40 1.906(5) . ?
W7 O36 1.922(7) . ?
W7 O7 1.923(6) . ?
W7 O3 2.363(5) . ?
W8 O13 1.715(6) . ?
W8 O25 1.909(6) . ?
W8 O18 1.915(6) . ?
W8 O22 1.926(6) . ?
W8 O17 1.933(6) . ?
W8 O4 2.343(6) . ?
W9 O9 1.721(6) . ?
W9 O22 1.903(5) . ?
W9 O32 1.913(6) . ?
W9 O26 1.941(5) . ?
W9 O19 1.947(6) . ?
W9 O3 2.335(6) . ?
W10 O24 1.722(6) . ?
W10 O37 1.899(6) . ?
W10 O5 1.915(5) . ?
W10 O39 1.917(7) . ?
W10 O8 1.929(6) . ?
W10 O1 2.347(6) . ?
W11 O23 1.705(7) . ?
W11 O16 1.906(6) . ?
W11 O8 1.916(6) . ?
W11 O35 1.927(6) . ?
W11 O10 1.933(6) . ?
W11 O1 2.339(6) . ?
W12 O20 1.718(7) . ?
W12 O16 1.908(6) . ?
W12 O27 1.911(6) . ?
W12 O17 1.917(6) . ?
W12 O11 1.925(6) . ?
W12 O4 2.351(6) . ?
O41 C1 1.246(12) . ?
O42 C1 1.276(11) . ?
O43 C8 1.208(12) . ?
O44 C12 1.223(12) . ?
O45 C15 1.249(12) . ?
O46 C15 1.274(12) . ?
O47 C22 1.200(11) . ?
O48 C26 1.233(11) . ?
O49 C29 1.306(12) . ?
O50 C29 1.219(12) . ?
O51 C36 1.213(12) . ?
O52 C40 1.206(12) . ?
O61 H61D 0.8499 . ?
O61 H61E 0.8500 . ?
O62 H62D 0.8501 . ?
O62 H62E 0.8501 . ?
O63 H63D 0.8499 . ?
O63 H63E 0.8500 . ?
O64 C77 1.218(13) . ?
O65 C80 1.251(14) . ?
O66 C83 1.232(14) . ?
O71 H71D 0.8499 . ?
O71 H71E 0.8502 . ?
O72 H72E 0.8502 . ?
O72 H72D 0.8500 . ?
O73 H73E 0.8501 . ?
O73 H73D 0.8500 . ?
N1 C12 1.373(13) . ?
N1 C8 1.409(12) . ?
N1 C6 1.444(11) . ?
N2 C26 1.384(12) . ?
N2 C22 1.417(12) . ?
N2 C20 1.439(12) . ?
N3 C36 1.396(13) . ?
N3 C40 1.401(13) . ?
N3 C34 1.433(12) . ?
N4 C63 1.442(16) . ?
N4 C62 1.463(15) . ?
N4 C64 1.468(17) . ?
N4 C61 1.49(2) . ?
N5 C67 1.474(15) . ?
N5 C66 1.494(12) . ?
N5 C68 1.501(15) . ?
N5 C65 1.514(13) . ?
N6 C70 1.488(12) . ?
N6 C72 1.502(13) . ?
N6 C71 1.501(11) . ?
N6 C69 1.504(13) . ?
N7 C74 1.481(12) . ?
N7 C76 1.493(11) . ?
N7 C75 1.508(12) . ?
N7 C73 1.509(11) . ?
N8 C77 1.342(14) . ?
N8 C79 1.468(14) . ?
N8 C78 1.461(15) . ?
N9 C80 1.335(14) . ?
N9 C81 1.452(14) . ?
N9 C82 1.458(14) . ?
N10 C83 1.305(16) . ?
N10 C84 1.449(16) . ?
N10 C85 1.451(16) . ?
C1 C2 1.511(14) . ?
C2 C3 1.375(15) . ?
C2 C7 1.401(12) . ?
C3 C4 1.392(15) . ?
C3 H3A 0.9300 . ?
C4 C5 1.381(15) . ?
C4 H4A 0.9300 . ?
C5 C6 1.384(14) . ?
C5 H5A 0.9300 . ?
C6 C7 1.371(14) . ?
C7 H7A 0.9300 . ?
C8 C9 1.477(11) . ?
C9 C13 1.395(13) . ?
C9 C10 1.409(14) . ?
C10 C11 1.404(14) . ?
C10 C10 1.433(17) 2_659 ?
C11 C14 1.350(14) . ?
C11 C12 1.513(12) . ?
C13 C14 1.411(13) 2_659 ?
C13 H13A 0.9300 . ?
C14 H14A 0.9300 . ?
C15 C16 1.497(14) . ?
C16 C21 1.382(12) . ?
C16 C17 1.391(13) . ?
C17 C18 1.402(14) . ?
C17 H17A 0.9300 . ?
C18 C19 1.384(14) . ?
C18 H18A 0.9300 . ?
C19 C20 1.393(13) . ?
C19 H19A 0.9300 . ?
C20 C21 1.380(13) . ?
C21 H21A 0.9300 . ?
C22 C23 1.481(12) . ?
C23 C27 1.390(13) . ?
C23 C24 1.429(13) . ?
C24 C24 1.393(18) 2_668 ?
C24 C25 1.393(13) . ?
C25 C28 1.390(12) . ?
C25 C26 1.502(11) . ?
C27 C28 1.398(13) 2_668 ?
C27 H27A 0.9300 . ?
C28 H28A 0.9300 . ?
C29 C30 1.512(13) . ?
C30 C31 1.382(13) . ?
C30 C35 1.392(13) . ?
C31 C32 1.408(14) . ?
C31 H31A 0.9300 . ?
C32 C33 1.380(14) . ?
C32 H32A 0.9300 . ?
C33 C34 1.397(13) . ?
C33 H33A 0.9300 . ?
C34 C35 1.392(13) . ?
C35 H35A 0.9300 . ?
C36 C37 1.472(13) . ?
C37 C41 1.392(13) . ?
C37 C38 1.398(13) . ?
C38 C38 1.413(18) 2_567 ?
C38 C39 1.408(13) . ?
C39 C42 1.369(13) . ?
C39 C40 1.504(13) . ?
C41 C42 1.402(13) 2_567 ?
C41 H41A 0.9300 . ?
C42 H42A 0.9300 . ?
C61 H61A 0.9600 . ?
C61 H61B 0.9600 . ?
C61 H61C 0.9600 . ?
C62 H62A 0.9600 . ?
C62 H62B 0.9600 . ?
C62 H62C 0.9600 . ?
C63 H63A 0.9600 . ?
C63 H63B 0.9600 . ?
C63 H63C 0.9600 . ?
C64 H64A 0.9600 . ?
C64 H64B 0.9600 . ?
C64 H64C 0.9600 . ?
C65 H65A 0.9600 . ?
C65 H65B 0.9600 . ?
C65 H65C 0.9600 . ?
C66 H66A 0.9600 . ?
C66 H66B 0.9600 . ?
C66 H66C 0.9600 . ?
C67 H67A 0.9600 . ?
C67 H67B 0.9600 . ?
C67 H67C 0.9600 . ?
C68 H68A 0.9600 . ?
C68 H68B 0.9600 . ?
C68 H68C 0.9600 . ?
C69 H69A 0.9600 . ?
C69 H69B 0.9600 . ?
C69 H69C 0.9600 . ?
C70 H70A 0.9600 . ?
C70 H70B 0.9600 . ?
C70 H70C 0.9600 . ?
C71 H71A 0.9600 . ?
C71 H71B 0.9600 . ?
C71 H71C 0.9600 . ?
C72 H72A 0.9600 . ?
C72 H72B 0.9600 . ?
C72 H72C 0.9600 . ?
C73 H73A 0.9600 . ?
C73 H73B 0.9600 . ?
C73 H73C 0.9600 . ?
C74 H74A 0.9600 . ?
C74 H74B 0.9600 . ?
C74 H74C 0.9600 . ?
C75 H75A 0.9600 . ?
C75 H75B 0.9600 . ?
C75 H75C 0.9600 . ?
C76 H76A 0.9600 . ?
C76 H76B 0.9600 . ?
C76 H76C 0.9600 . ?
C77 H77A 0.9300 . ?
C78 H78A 0.9600 . ?
C78 H78B 0.9600 . ?
C78 H78C 0.9600 . ?
C79 H79A 0.9600 . ?
C79 H79B 0.9600 . ?
C79 H79C 0.9600 . ?
C80 H80A 0.9300 . ?
C81 H81A 0.9600 . ?
C81 H81B 0.9600 . ?
C81 H81C 0.9600 . ?
C82 H82A 0.9600 . ?
C82 H82B 0.9600 . ?
C82 H82C 0.9600 . ?
C83 H83A 0.9300 . ?
C84 H84A 0.9600 . ?
C84 H84B 0.9600 . ?
C84 H84C 0.9600 . ?
C85 H85A 0.9600 . ?
C85 H85B 0.9600 . ?
C85 H85C 0.9600 . ?
O74A O74B 1.38(3) . ?
